data_1006107
loop_
_publ_author_name
'Fuertes, A'
'Obradors, X'
'Navarro, J M'
'Gomez-Romero, P'
'Casan-Pastor, N'
'Perez, F'
'Fontcuberta, J'
'Miravitlles, C'
'Rodriguez-Carvajal, J'
'Martinez, B'

_publ_section_title
;
Oxygen excess and superconductivity at 45 K in La2 Ca Cu2 O6+y
;
_journal_coden_ASTM PHYCE6
_journal_name_full 'Physica C (Amsterdam) (152,1988-)'
_journal_page_first 153
_journal_page_last 160
_journal_paper_doi 10.1016/0921-4534(90)90241-6
_journal_volume 170
_journal_year 1990
_chemical_formula_structural '(La0.23 Ca0.77) (La1.77 Ca0.23) Cu2 O6.037'
_chemical_formula_sum 'Ca Cu2 La2 O6.037'
_chemical_name_systematic 'Lanthanum calcium copper oxide (2/1/2/6.04)'
_space_group_IT_number 139
_symmetry_cell_setting tetragonal
_symmetry_Int_Tables_number 139
_symmetry_space_group_name_Hall '-I 4 2'
_symmetry_space_group_name_H-M 'I 4/m m m'
_cell_angle_alpha 90
_cell_angle_beta 90
_cell_angle_gamma 90
_cell_formula_units_Z 2
_cell_length_a 3.82820(5)
_cell_length_b 3.82820(5)
_cell_length_c 19.4498(4)
_cell_volume 285.0
_refine_ls_R_factor_all 0.069
_cod_database_code 1006107

loop_
_symmetry_equiv_pos_as_xyz
x,y,z
-x,-y,z
-x,y,z
x,-y,z
-y,x,z
y,-x,z
y,x,z
-y,-x,z
-x,-y,-z
x,y,-z
x,-y,-z
-x,y,-z
y,-x,-z
-y,x,-z
-y,-x,-z
y,x,-z
1/2+x,1/2+y,1/2+z
1/2-x,1/2-y,1/2+z
1/2-x,1/2+y,1/2+z
1/2+x,1/2-y,1/2+z
1/2-y,1/2+x,1/2+z
1/2+y,1/2-x,1/2+z
1/2+y,1/2+x,1/2+z
1/2-y,1/2-x,1/2+z
1/2-x,1/2-y,1/2-z
1/2+x,1/2+y,1/2-z
1/2+x,1/2-y,1/2-z
1/2-x,1/2+y,1/2-z
1/2+y,1/2-x,1/2-z
1/2-y,1/2+x,1/2-z
1/2-y,1/2-x,1/2-z
1/2+y,1/2+x,1/2-z

loop_
_atom_site_label
_atom_site_type_symbol
_atom_site_symmetry_multiplicity
_atom_site_Wyckoff_symbol
_atom_site_fract_x
_atom_site_fract_y
_atom_site_fract_z
_atom_site_occupancy
_atom_site_attached_hydrogens
_atom_site_calc_flag
Ca1 Ca2+ 2 a 0. 0. 0. 0.77(2) 0 d
La1 La3+ 2 a 0. 0. 0. 0.23(2) 0 d
La2 La3+ 4 e 0. 0. 0.1756(1) 0.885(2) 0 d
Ca2 Ca2+ 4 e 0. 0. 0.1756(1) 0.115(2) 0 d
Cu1 Cu2+ 4 e 0. 0. 0.5853(1) 1. 0 d
O1 O2- 8 g 0. 0.5 0.0821(1) 1. 0 d
O2 O2- 4 e 0. 0. 0.7040(1) 1. 0 d
O3 O2- 2 b 0. 0. 0.5 0.037(8) 0 d

loop_
_atom_type_symbol
_atom_type_oxidation_number
Ca2+ 2.000
La3+ 3.000
Cu2+ 2.000
O2- -2.000
